data_7100488
loop_
_publ_author_name
'Archan Dey'
'Gautam R. Desiraju'

_publ_section_title
;
Correlation between molecular
dipole moment and centrosymmetry
in some crystalline diphenyl ethers.
;
_journal_name_full 'Chemical Communications'
_journal_paper_doi 10.1039/b502516h
_journal_year 2005
_chemical_formula_moiety 'C13 H13 N O'
_chemical_formula_sum 'C13 H13 N O'
_chemical_formula_weight 199.24
_chemical_melting_point 390
_chemical_name_common 4-(4-Methylphenoxy)aniline
_space_group_IT_number 19
_space_group_name_Hall 'P 2ac 2ab'
_space_group_name_H-M_alt 'P 21 21 21'
_symmetry_cell_setting orthorhombic
_symmetry_space_group_name_Hall 'P 2ac 2ab'
_symmetry_space_group_name_H-M 'P 21 21 21'
_cell_angle_alpha 90.00
_cell_angle_beta 90.00
_cell_angle_gamma 90.00
_cell_formula_units_Z 4
_cell_length_a 5.8600(11)
_cell_length_b 7.8153(15)
_cell_length_c 23.130(4)
_cell_measurement_temperature 298(2)
_cell_volume 1059.3(3)
_diffrn_ambient_temperature 298(2)
_exptl_crystal_density_diffrn 1.249
_cod_depositor_comments
;
The following automatic conversions were performed:
'_symmetry_cell_setting' value 'Orthorhombic' changed to 'orthorhombic'
according to '/home/saulius/struct/CIF-dictionaries/cif_core.dic'
dictionary named 'cif_core.dic' version 2.4.1 from 2010-06-29.

Automatic conversion script
Id: cif_fix_enum 1527 2010-12-29 10:47:43Z saulius 
;
_cod_database_code 7100488

loop_
_symmetry_equiv_pos_as_xyz
'x, y, z'
'-x+1/2, -y, z+1/2'
'-x, y+1/2, -z+1/2'
'x+1/2, -y+1/2, -z'

loop_
_atom_site_label
_atom_site_type_symbol
_atom_site_fract_x
_atom_site_fract_y
_atom_site_fract_z
_atom_site_U_iso_or_equiv
_atom_site_adp_type
_atom_site_occupancy
_atom_site_symmetry_multiplicity
_atom_site_calc_flag
_atom_site_refinement_flags
_atom_site_disorder_assembly
_atom_site_disorder_group
O1 O 0.5785(3) 0.5569(2) 0.10106(7) 0.0568(5) Uani 1 1 d . . .
C1 C 0.7220(4) 1.0606(3) 0.05321(10) 0.0450(6) Uani 1 1 d . . .
C2 C 0.8684(4) 0.9269(3) 0.04053(10) 0.0478(6) Uani 1 1 d . . .
H2 H 1.0022 0.9490 0.0203 0.057 Uiso 1 1 calc R . .
C3 C 0.4357(4) 0.5266(3) 0.14835(10) 0.0444(6) Uani 1 1 d . . .
C4 C 0.5229(5) 1.0231(3) 0.08286(10) 0.0503(7) Uani 1 1 d . . .
H4 H 0.4213 1.1108 0.0916 0.060 Uiso 1 1 calc R . .
C5 C 0.8198(4) 0.7613(3) 0.05737(10) 0.0471(6) Uani 1 1 d . . .
H5 H 0.9205 0.6731 0.0486 0.056 Uiso 1 1 calc R . .
C6 C 0.6213(4) 0.7272(3) 0.08729(9) 0.0423(6) Uani 1 1 d . . .
C7 C 0.2331(5) 0.4421(3) 0.13957(11) 0.0516(6) Uani 1 1 d . . .
H7 H 0.1897 0.4093 0.1025 0.062 Uiso 1 1 calc R . .
N1 N 0.7654(6) 1.2295(3) 0.03363(12) 0.0647(7) Uani 1 1 d . . .
C9 C 0.4726(4) 0.8576(3) 0.09968(10) 0.0471(6) Uani 1 1 d . . .
H9 H 0.3377 0.8347 0.1194 0.057 Uiso 1 1 calc R . .
C10 C 0.5010(5) 0.5736(3) 0.20307(10) 0.0504(6) Uani 1 1 d . . .
H10 H 0.6392 0.6293 0.2090 0.060 Uiso 1 1 calc R . .
C11 C 0.0947(5) 0.4066(3) 0.18633(11) 0.0525(7) Uani 1 1 d . . .
H11 H -0.0425 0.3496 0.1803 0.063 Uiso 1 1 calc R . .
C12 C 0.3598(5) 0.5377(4) 0.24912(10) 0.0514(7) Uani 1 1 d . . .
H12 H 0.4037 0.5710 0.2861 0.062 Uiso 1 1 calc R . .
C13 C 0.1546(4) 0.4533(3) 0.24174(11) 0.0470(6) Uani 1 1 d . . .
C8 C 0.0015(5) 0.4191(4) 0.29252(12) 0.0634(8) Uani 1 1 d . . .
H8A H -0.1460 0.4684 0.2855 0.095 Uiso 1 1 calc R . .
H8B H 0.0665 0.4692 0.3266 0.095 Uiso 1 1 calc R . .
H8C H -0.0139 0.2979 0.2979 0.095 Uiso 1 1 calc R . .
H1A H 0.719(7) 1.317(5) 0.0593(14) 0.094(12) Uiso 1 1 d . . .
H1B H 0.903(7) 1.247(5) 0.0235(13) 0.072(11) Uiso 1 1 d . . .

loop_
_atom_site_aniso_label
_atom_site_aniso_U_11
_atom_site_aniso_U_22
_atom_site_aniso_U_33
_atom_site_aniso_U_23
_atom_site_aniso_U_13
_atom_site_aniso_U_12
O1 0.0731(12) 0.0436(10) 0.0536(10) -0.0006(8) 0.0196(10) 0.0036(10)
C1 0.0536(14) 0.0444(13) 0.0370(12) -0.0006(11) -0.0003(11) -0.0001(12)
C2 0.0448(13) 0.0549(15) 0.0438(13) -0.0004(12) 0.0089(11) 0.0004(12)
C3 0.0521(14) 0.0356(12) 0.0457(13) 0.0022(10) 0.0057(11) 0.0047(11)
C4 0.0540(15) 0.0500(16) 0.0469(13) 0.0031(11) 0.0088(12) 0.0162(13)
C5 0.0492(14) 0.0473(15) 0.0447(13) -0.0055(11) 0.0062(11) 0.0087(12)
C6 0.0489(13) 0.0445(14) 0.0335(12) -0.0008(10) 0.0011(10) 0.0015(12)
C7 0.0582(15) 0.0475(14) 0.0492(14) -0.0050(12) -0.0079(12) 0.0014(14)
N1 0.0757(19) 0.0479(14) 0.0706(17) 0.0058(12) 0.0174(15) -0.0016(14)
C9 0.0422(12) 0.0543(15) 0.0449(13) 0.0036(11) 0.0093(12) 0.0060(12)
C10 0.0447(13) 0.0532(15) 0.0533(14) 0.0034(12) -0.0012(12) -0.0083(13)
C11 0.0438(13) 0.0479(15) 0.0658(16) 0.0001(12) -0.0008(13) -0.0044(12)
C12 0.0540(14) 0.0590(17) 0.0412(13) 0.0069(12) -0.0037(11) -0.0009(14)
C13 0.0466(13) 0.0401(13) 0.0542(14) 0.0095(12) 0.0022(12) 0.0055(11)
C8 0.0593(17) 0.0661(18) 0.0648(16) 0.0155(15) 0.0136(14) 0.0032(16)

loop_
_geom_bond_atom_site_label_1
_geom_bond_atom_site_label_2
_geom_bond_distance
_geom_bond_site_symmetry_2
_geom_bond_publ_flag
O1 C6 1.391(3) . ?
O1 C3 1.397(3) . ?
C1 C2 1.384(4) . ?
C1 C4 1.384(4) . ?
C1 N1 1.418(4) . ?
C2 C5 1.381(4) . ?
C2 H2 0.9300 . ?
C3 C10 1.372(4) . ?
C3 C7 1.373(4) . ?
C4 C9 1.383(4) . ?
C4 H4 0.9300 . ?
C5 C6 1.379(3) . ?
C5 H5 0.9300 . ?
C6 C9 1.372(3) . ?
C7 C11 1.380(4) . ?
C7 H7 0.9300 . ?
N1 H1A 0.95(4) . ?
N1 H1B 0.85(4) . ?
C9 H9 0.9300 . ?
C10 C12 1.377(4) . ?
C10 H10 0.9300 . ?
C11 C13 1.378(4) . ?
C11 H11 0.9300 . ?
C12 C13 1.382(4) . ?
C12 H12 0.9300 . ?
C13 C8 1.502(3) . ?
C8 H8A 0.9600 . ?
C8 H8B 0.9600 . ?
C8 H8C 0.9600 . ?

loop_
_cod_related_entry_id
_cod_related_entry_database
_cod_related_entry_code
1 ChemSpider 85295
